data_1519713
loop_
_publ_author_name
'Comanescu, C. C.'
'Vyushkova, M.'
'Iluc, V. M.'

_publ_section_title
;
 Palladium carbene complexes as persistent radicals
;
_journal_issue 8
_journal_name_full 'Chem. Sci.'
_journal_page_first 4570
_journal_paper_doi 10.1039/C5SC01441G
_journal_volume 6
_journal_year 2015
_chemical_formula_sum 'C51 H78 Br4 Cl2 P4 Pd2'
_chemical_formula_weight 1418.35
_chemical_name_systematic
; 
 ? 
;
_space_group_IT_number 14
_symmetry_cell_setting monoclinic
_symmetry_space_group_name_Hall '-P 2yn'
_symmetry_space_group_name_H-M 'P 1 21/n 1'
_atom_sites_solution_hydrogens geom
_atom_sites_solution_primary direct
_atom_sites_solution_secondary difmap
_audit_creation_method SHELXL-97
_cell_angle_alpha 90.00
_cell_angle_beta 103.4770(14)
_cell_angle_gamma 90.00
_cell_formula_units_Z 2
_cell_length_a 10.3876(9)
_cell_length_b 16.2993(14)
_cell_length_c 17.0895(15)
_cell_measurement_reflns_used 9847
_cell_measurement_temperature 120(2)
_cell_measurement_theta_max 23.629
_cell_measurement_theta_min 2.237
_cell_volume 2813.8(4)
_computing_structure_refinement 'SHELXL-97 (Sheldrick, 1997)'
_computing_structure_solution 'SHELXS-97 (Sheldrick, 1990)'
_diffrn_ambient_temperature 120(2)
_diffrn_detector_area_resol_mean 8.33
_diffrn_measured_fraction_theta_full 1.000
_diffrn_measured_fraction_theta_max 1.000
_diffrn_measurement_device_type 'Bruker APEX II'
_diffrn_measurement_method 'combination of \w- and \f-scans'
_diffrn_radiation_monochromator graphite
_diffrn_radiation_source 'fine-focus sealed tube'
_diffrn_radiation_type MoK\a
_diffrn_radiation_wavelength 0.71073
_diffrn_reflns_av_R_equivalents 0.0399
_diffrn_reflns_av_sigmaI/netI 0.0184
_diffrn_reflns_limit_h_max 12
_diffrn_reflns_limit_h_min -12
_diffrn_reflns_limit_k_max 19
_diffrn_reflns_limit_k_min -19
_diffrn_reflns_limit_l_max 20
_diffrn_reflns_limit_l_min -20
_diffrn_reflns_number 50587
_diffrn_reflns_theta_full 25.00
_diffrn_reflns_theta_max 25.00
_diffrn_reflns_theta_min 1.75
_diffrn_standards_decay_% 0
_diffrn_standards_interval_count 0
_diffrn_standards_interval_time 0
_diffrn_standards_number 0
_exptl_absorpt_coefficient_mu 3.721
_exptl_absorpt_correction_T_max 0.7458
_exptl_absorpt_correction_T_min 0.5977
_exptl_absorpt_correction_type multi-scan
_exptl_absorpt_process_details 'Bruker AXS area detector scaling and absorption correction'
_exptl_crystal_density_diffrn 1.674
_exptl_crystal_density_method 'not measured'
_exptl_crystal_description block
_exptl_crystal_F_000 1420
_exptl_crystal_size_max 0.12
_exptl_crystal_size_mid 0.10
_exptl_crystal_size_min 0.09
_refine_diff_density_max 0.371
_refine_diff_density_min -0.325
_refine_diff_density_rms 0.061
_refine_ls_extinction_method none
_refine_ls_goodness_of_fit_ref 1.031
_refine_ls_hydrogen_treatment constr
_refine_ls_matrix_type full
_refine_ls_number_parameters 307
_refine_ls_number_reflns 4956
_refine_ls_number_restraints 0
_refine_ls_restrained_S_all 1.031
_refine_ls_R_factor_all 0.0239
_refine_ls_R_factor_gt 0.0185
_refine_ls_shift/su_max 0.002
_refine_ls_shift/su_mean 0.000
_refine_ls_structure_factor_coef Fsqd
_refine_ls_weighting_details 'calc w=1/[\s^2^(Fo^2^)+(0.0211P)^2^+1.6590P] where P=(Fo^2^+2Fc^2^)/3'
_refine_ls_weighting_scheme calc
_refine_ls_wR_factor_gt 0.0423
_refine_ls_wR_factor_ref 0.0435
_reflns_number_gt 4411
_reflns_number_total 4956
_reflns_threshold_expression >2sigma(I)
_cod_data_source_file c5sc01441g3.cif
_cod_data_source_block cc298
_cod_depositor_comments 'Adding full bibliography for 1519705--1519713.cif.'
_cod_original_sg_symbol_H-M P2(1)/n
_cod_database_code 1519713

loop_
_symmetry_equiv_pos_as_xyz
'x, y, z'
'-x+1/2, y+1/2, -z+1/2'
'-x, -y, -z'
'x-1/2, -y-1/2, z-1/2'

loop_
_atom_site_label
_atom_site_type_symbol
_atom_site_fract_x
_atom_site_fract_y
_atom_site_fract_z
_atom_site_U_iso_or_equiv
_atom_site_adp_type
_atom_site_occupancy
_atom_site_symmetry_multiplicity
_atom_site_calc_flag
_atom_site_refinement_flags
_atom_site_disorder_assembly
_atom_site_disorder_group
Pd Pd 0.395156(15) 0.403540(9) 0.721214(9) 0.01237(5) Uani 1 1 d . . .
Br1 Br 0.49003(2) 0.545123(13) 0.739042(15) 0.02224(6) Uani 1 1 d . . .
P1 P 0.61024(5) 0.35928(3) 0.72070(3) 0.01487(12) Uani 1 1 d . . .
P2 P 0.27881(5) 0.28512(3) 0.68228(3) 0.01305(12) Uani 1 1 d . . .
Br2 Br 0.18270(2) 0.466668(13) 0.732010(15) 0.02282(6) Uani 1 1 d . . .
C C 0.4226(2) 0.34341(13) 0.54284(13) 0.0148(4) Uani 1 1 d . . .
H1 H 0.3720 0.3511 0.4866 0.018 Uiso 1 1 calc R . .
H2 H 0.3751 0.3733 0.5780 0.018 Uiso 1 1 calc R . .
C11 C 0.5573(2) 0.38260(13) 0.55160(13) 0.0159(5) Uani 1 1 d . . .
C12 C 0.6446(2) 0.39761(13) 0.62652(13) 0.0161(5) Uani 1 1 d . . .
C13 C 0.7599(2) 0.44243(14) 0.62756(15) 0.0224(5) Uani 1 1 d . . .
H13 H 0.8172 0.4560 0.6778 0.027 Uiso 1 1 calc R . .
C14 C 0.7928(2) 0.46752(14) 0.55758(16) 0.0265(6) Uani 1 1 d . . .
H14 H 0.8724 0.4972 0.5601 0.032 Uiso 1 1 calc R . .
C15 C 0.7099(2) 0.44941(14) 0.48379(15) 0.0244(5) Uani 1 1 d . . .
H15 H 0.7332 0.4648 0.4353 0.029 Uiso 1 1 calc R . .
C16 C 0.5924(2) 0.40860(13) 0.48176(14) 0.0204(5) Uani 1 1 d . . .
H16 H 0.5338 0.3980 0.4312 0.024 Uiso 1 1 calc R . .
C21 C 0.4219(2) 0.25286(13) 0.56285(12) 0.0143(4) Uani 1 1 d . . .
C22 C 0.3565(2) 0.21949(13) 0.61934(12) 0.0141(4) Uani 1 1 d . . .
C23 C 0.3576(2) 0.13442(13) 0.63028(13) 0.0185(5) Uani 1 1 d . . .
H23 H 0.3104 0.1113 0.6663 0.022 Uiso 1 1 calc R . .
C24 C 0.4260(2) 0.08330(14) 0.58972(14) 0.0231(5) Uani 1 1 d . . .
H24 H 0.4255 0.0257 0.5979 0.028 Uiso 1 1 calc R . .
C25 C 0.4951(2) 0.11613(14) 0.53724(14) 0.0241(5) Uani 1 1 d . . .
H25 H 0.5456 0.0815 0.5111 0.029 Uiso 1 1 calc R . .
C26 C 0.4905(2) 0.19980(14) 0.52280(13) 0.0198(5) Uani 1 1 d . . .
H26 H 0.5351 0.2216 0.4848 0.024 Uiso 1 1 calc R . .
C31 C 0.7298(2) 0.41123(16) 0.80335(14) 0.0261(6) Uani 1 1 d . . .
H31 H 0.7263 0.4707 0.7885 0.031 Uiso 1 1 calc R . .
C32 C 0.6620(2) 0.24818(14) 0.72453(13) 0.0186(5) Uani 1 1 d . . .
H32 H 0.5815 0.2165 0.6974 0.022 Uiso 1 1 calc R . .
C33 C 0.6844(3) 0.4066(2) 0.88244(16) 0.0424(8) Uani 1 1 d . . .
H33A H 0.5899 0.4198 0.8722 0.064 Uiso 1 1 calc R . .
H33B H 0.7349 0.4460 0.9210 0.064 Uiso 1 1 calc R . .
H33C H 0.6994 0.3511 0.9047 0.064 Uiso 1 1 calc R . .
C5 C 0.4278(15) 0.5135(6) 0.9606(9) 0.043(3) Uani 0.50 1 d P A -1
H5A H 0.4447 0.5201 0.9063 0.052 Uiso 0.50 1 calc PR A -1
H5B H 0.3698 0.5591 0.9693 0.052 Uiso 0.50 1 calc PR A -1
Cl52 Cl 0.34493(16) 0.41964(9) 0.96465(9) 0.0448(4) Uani 0.50 1 d P A -1
Cl51 Cl 0.5775(3) 0.51970(16) 1.0320(2) 0.0446(7) Uani 0.50 1 d P A -1
C34 C 0.8769(2) 0.38661(17) 0.81821(16) 0.0310(6) Uani 1 1 d . . .
H34A H 0.9029 0.3840 0.7667 0.046 Uiso 1 1 calc R . .
H34B H 0.8898 0.3327 0.8443 0.046 Uiso 1 1 calc R . .
H34C H 0.9314 0.4274 0.8530 0.046 Uiso 1 1 calc R . .
C35 C 0.7672(2) 0.23084(14) 0.67644(14) 0.0227(5) Uani 1 1 d . . .
H35A H 0.7329 0.2471 0.6202 0.034 Uiso 1 1 calc R . .
H35B H 0.7881 0.1721 0.6790 0.034 Uiso 1 1 calc R . .
H35C H 0.8475 0.2623 0.6995 0.034 Uiso 1 1 calc R . .
C36 C 0.7074(2) 0.21172(17) 0.80940(15) 0.0325(6) Uani 1 1 d . . .
H36A H 0.7010 0.1518 0.8063 0.049 Uiso 1 1 calc R . .
H36B H 0.6507 0.2325 0.8435 0.049 Uiso 1 1 calc R . .
H36C H 0.7994 0.2276 0.8325 0.049 Uiso 1 1 calc R . .
C41 C 0.2548(2) 0.22043(13) 0.76663(13) 0.0179(5) Uani 1 1 d . . .
H41 H 0.2120 0.1682 0.7433 0.021 Uiso 1 1 calc R . .
C42 C 0.1085(2) 0.29878(13) 0.61879(13) 0.0174(5) Uani 1 1 d . . .
H42 H 0.0548 0.3260 0.6529 0.021 Uiso 1 1 calc R . .
C43 C 0.1622(2) 0.26151(15) 0.81267(15) 0.0273(6) Uani 1 1 d . . .
H43A H 0.0750 0.2697 0.7764 0.041 Uiso 1 1 calc R . .
H43B H 0.1991 0.3147 0.8334 0.041 Uiso 1 1 calc R . .
H43C H 0.1533 0.2264 0.8577 0.041 Uiso 1 1 calc R . .
C44 C 0.3858(2) 0.19839(15) 0.82388(14) 0.0256(5) Uani 1 1 d . . .
H44A H 0.4423 0.1697 0.7942 0.038 Uiso 1 1 calc R . .
H44B H 0.3692 0.1627 0.8666 0.038 Uiso 1 1 calc R . .
H44C H 0.4302 0.2486 0.8477 0.038 Uiso 1 1 calc R . .
C45 C 0.0426(2) 0.21639(14) 0.59144(15) 0.0237(5) Uani 1 1 d . . .
H45A H -0.0495 0.2256 0.5627 0.036 Uiso 1 1 calc R . .
H45B H 0.0449 0.1816 0.6385 0.036 Uiso 1 1 calc R . .
H45C H 0.0903 0.1892 0.5555 0.036 Uiso 1 1 calc R . .
C46 C 0.1027(2) 0.35380(15) 0.54563(14) 0.0231(5) Uani 1 1 d . . .
H46A H 0.1493 0.3271 0.5088 0.035 Uiso 1 1 calc R . .
H46B H 0.1450 0.4065 0.5633 0.035 Uiso 1 1 calc R . .
H46C H 0.0101 0.3631 0.5179 0.035 Uiso 1 1 calc R . .

loop_
_atom_site_aniso_label
_atom_site_aniso_U_11
_atom_site_aniso_U_22
_atom_site_aniso_U_33
_atom_site_aniso_U_23
_atom_site_aniso_U_13
_atom_site_aniso_U_12
Pd 0.01209(9) 0.01096(9) 0.01490(9) -0.00226(6) 0.00487(6) -0.00036(6)
Br1 0.02115(13) 0.01350(12) 0.03300(14) -0.00735(9) 0.00821(10) -0.00406(9)
P1 0.0120(3) 0.0182(3) 0.0146(3) -0.0019(2) 0.0034(2) 0.0003(2)
P2 0.0133(3) 0.0115(3) 0.0153(3) 0.0000(2) 0.0050(2) -0.0009(2)
Br2 0.01769(12) 0.01642(12) 0.03732(14) -0.00729(10) 0.01245(10) 0.00115(9)
C 0.0165(11) 0.0164(11) 0.0120(11) 0.0004(9) 0.0039(9) 0.0005(9)
C11 0.0182(11) 0.0102(11) 0.0216(12) 0.0010(9) 0.0092(9) 0.0032(9)
C12 0.0158(11) 0.0131(11) 0.0214(12) 0.0000(9) 0.0081(9) 0.0020(9)
C13 0.0180(12) 0.0180(12) 0.0315(14) -0.0004(10) 0.0065(10) -0.0012(9)
C14 0.0216(13) 0.0198(13) 0.0425(16) 0.0060(11) 0.0162(12) -0.0012(10)
C15 0.0297(14) 0.0176(12) 0.0312(14) 0.0073(10) 0.0179(12) 0.0015(10)
C16 0.0282(13) 0.0145(12) 0.0207(12) 0.0014(9) 0.0105(10) 0.0028(10)
C21 0.0128(11) 0.0150(11) 0.0131(11) -0.0011(9) -0.0011(9) 0.0000(9)
C22 0.0123(11) 0.0147(11) 0.0145(11) -0.0028(9) 0.0013(9) 0.0007(9)
C23 0.0189(12) 0.0152(11) 0.0205(12) 0.0001(9) 0.0029(9) -0.0023(9)
C24 0.0265(13) 0.0114(12) 0.0292(13) -0.0045(10) 0.0022(11) 0.0036(10)
C25 0.0247(13) 0.0205(13) 0.0268(13) -0.0101(10) 0.0052(11) 0.0043(10)
C26 0.0196(12) 0.0221(13) 0.0177(12) -0.0050(9) 0.0046(10) -0.0012(10)
C31 0.0177(12) 0.0353(15) 0.0236(13) -0.0129(11) 0.0015(10) -0.0005(10)
C32 0.0143(11) 0.0185(12) 0.0221(12) 0.0030(9) 0.0028(9) 0.0013(9)
C33 0.0228(14) 0.079(2) 0.0232(14) -0.0211(14) 0.0000(11) 0.0099(14)
C5 0.054(5) 0.037(6) 0.044(5) -0.004(6) 0.024(4) 0.007(6)
Cl52 0.0599(10) 0.0248(7) 0.0433(9) 0.0039(6) -0.0011(7) 0.0090(7)
Cl51 0.0369(11) 0.0539(19) 0.0465(13) -0.0100(15) 0.0167(8) 0.0107(15)
C34 0.0150(12) 0.0429(16) 0.0318(15) -0.0126(12) -0.0010(11) -0.0035(11)
C35 0.0175(12) 0.0220(13) 0.0285(13) -0.0015(10) 0.0053(10) 0.0060(10)
C36 0.0240(14) 0.0418(16) 0.0308(15) 0.0137(12) 0.0045(11) 0.0064(12)
C41 0.0195(12) 0.0159(12) 0.0201(12) 0.0024(9) 0.0084(10) -0.0025(9)
C42 0.0119(11) 0.0199(12) 0.0209(12) -0.0014(9) 0.0045(9) -0.0006(9)
C43 0.0311(14) 0.0290(14) 0.0263(14) 0.0047(11) 0.0162(11) -0.0003(11)
C44 0.0278(13) 0.0264(14) 0.0225(13) 0.0087(10) 0.0053(11) 0.0002(10)
C45 0.0180(12) 0.0237(13) 0.0291(13) -0.0036(10) 0.0050(10) -0.0046(10)
C46 0.0164(12) 0.0265(13) 0.0247(13) 0.0046(10) 0.0010(10) 0.0002(10)

loop_
_atom_type_symbol
_atom_type_description
_atom_type_scat_dispersion_real
_atom_type_scat_dispersion_imag
_atom_type_scat_source
C C 0.0033 0.0016 'International Tables Vol C Tables 4.2.6.8 and 6.1.1.4'
H H 0.0000 0.0000 'International Tables Vol C Tables 4.2.6.8 and 6.1.1.4'
Br Br -0.2901 2.4595 'International Tables Vol C Tables 4.2.6.8 and 6.1.1.4'
Pd Pd -0.9988 1.0072 'International Tables Vol C Tables 4.2.6.8 and 6.1.1.4'
P P 0.1023 0.0942 'International Tables Vol C Tables 4.2.6.8 and 6.1.1.4'
Cl Cl 0.1484 0.1585 'International Tables Vol C Tables 4.2.6.8 and 6.1.1.4'

loop_
_geom_angle_atom_site_label_1
_geom_angle_atom_site_label_2
_geom_angle_atom_site_label_3
_geom_angle
P2 Pd P1 100.25(2)
P2 Pd Br2 87.297(16)
P1 Pd Br2 172.235(16)
P2 Pd Br1 168.212(17)
P1 Pd Br1 86.311(16)
Br2 Pd Br1 86.579(10)
C12 P1 C31 106.23(11)
C12 P1 C32 104.17(10)
C31 P1 C32 106.08(11)
C12 P1 Pd 106.13(7)
C31 P1 Pd 109.02(8)
C32 P1 Pd 123.94(7)
C22 P2 C41 106.41(10)
C22 P2 C42 102.51(10)
C41 P2 C42 103.89(10)
C22 P2 Pd 112.80(7)
C41 P2 Pd 114.31(8)
C42 P2 Pd 115.71(7)
C11 C C21 116.24(17)
C11 C H1 108.2
C21 C H1 108.2
C11 C H2 108.2
C21 C H2 108.2
H1 C H2 107.4
C16 C11 C12 119.0(2)
C16 C11 C 117.6(2)
C12 C11 C 123.24(19)
C13 C12 C11 118.1(2)
C13 C12 P1 120.45(17)
C11 C12 P1 121.49(16)
C14 C13 C12 121.8(2)
C14 C13 H13 119.1
C12 C13 H13 119.1
C13 C14 C15 120.0(2)
C13 C14 H14 120.0
C15 C14 H14 120.0
C16 C15 C14 118.9(2)
C16 C15 H15 120.5
C14 C15 H15 120.5
C15 C16 C11 122.0(2)
C15 C16 H16 119.0
C11 C16 H16 119.0
C26 C21 C22 118.56(19)
C26 C21 C 117.52(19)
C22 C21 C 123.92(18)
C23 C22 C21 118.86(19)
C23 C22 P2 119.44(16)
C21 C22 P2 121.61(16)
C24 C23 C22 121.3(2)
C24 C23 H23 119.3
C22 C23 H23 119.3
C25 C24 C23 119.9(2)
C25 C24 H24 120.1
C23 C24 H24 120.1
C24 C25 C26 119.8(2)
C24 C25 H25 120.1
C26 C25 H25 120.1
C25 C26 C21 121.5(2)
C25 C26 H26 119.3
C21 C26 H26 119.3
C33 C31 C34 109.8(2)
C33 C31 P1 111.08(17)
C34 C31 P1 117.95(17)
C33 C31 H31 105.7
C34 C31 H31 105.7
P1 C31 H31 105.7
C36 C32 C35 109.48(19)
C36 C32 P1 115.25(17)
C35 C32 P1 112.96(15)
C36 C32 H32 106.2
C35 C32 H32 106.2
P1 C32 H32 106.2
C31 C33 H33A 109.5
C31 C33 H33B 109.5
H33A C33 H33B 109.5
C31 C33 H33C 109.5
H33A C33 H33C 109.5
H33B C33 H33C 109.5
Cl51 C5 Cl52 112.8(6)
Cl51 C5 H5A 109.0
Cl52 C5 H5A 109.0
Cl51 C5 H5B 109.0
Cl52 C5 H5B 109.0
H5A C5 H5B 107.8
C31 C34 H34A 109.5
C31 C34 H34B 109.5
H34A C34 H34B 109.5
C31 C34 H34C 109.5
H34A C34 H34C 109.5
H34B C34 H34C 109.5
C32 C35 H35A 109.5
C32 C35 H35B 109.5
H35A C35 H35B 109.5
C32 C35 H35C 109.5
H35A C35 H35C 109.5
H35B C35 H35C 109.5
C32 C36 H36A 109.5
C32 C36 H36B 109.5
H36A C36 H36B 109.5
C32 C36 H36C 109.5
H36A C36 H36C 109.5
H36B C36 H36C 109.5
C44 C41 C43 110.33(19)
C44 C41 P2 111.89(15)
C43 C41 P2 111.48(15)
C44 C41 H41 107.6
C43 C41 H41 107.6
P2 C41 H41 107.6
C46 C42 C45 109.61(19)
C46 C42 P2 113.44(15)
C45 C42 P2 111.70(15)
C46 C42 H42 107.3
C45 C42 H42 107.3
P2 C42 H42 107.3
C41 C43 H43A 109.5
C41 C43 H43B 109.5
H43A C43 H43B 109.5
C41 C43 H43C 109.5
H43A C43 H43C 109.5
H43B C43 H43C 109.5
C41 C44 H44A 109.5
C41 C44 H44B 109.5
H44A C44 H44B 109.5
C41 C44 H44C 109.5
H44A C44 H44C 109.5
H44B C44 H44C 109.5
C42 C45 H45A 109.5
C42 C45 H45B 109.5
H45A C45 H45B 109.5
C42 C45 H45C 109.5
H45A C45 H45C 109.5
H45B C45 H45C 109.5
C42 C46 H46A 109.5
C42 C46 H46B 109.5
H46A C46 H46B 109.5
C42 C46 H46C 109.5
H46A C46 H46C 109.5
H46B C46 H46C 109.5

loop_
_geom_bond_atom_site_label_1
_geom_bond_atom_site_label_2
_geom_bond_distance
Pd P2 2.2922(6)
Pd P1 2.3497(6)
Pd Br2 2.4806(3)
Pd Br1 2.4999(3)
P1 C12 1.837(2)
P1 C31 1.854(2)
P1 C32 1.886(2)
P2 C22 1.832(2)
P2 C41 1.849(2)
P2 C42 1.861(2)
C C11 1.513(3)
C C21 1.515(3)
C H1 0.9900
C H2 0.9900
C11 C16 1.392(3)
C11 C12 1.407(3)
C12 C13 1.400(3)
C13 C14 1.380(3)
C13 H13 0.9500
C14 C15 1.383(4)
C14 H14 0.9500
C15 C16 1.383(3)
C15 H15 0.9500
C16 H16 0.9500
C21 C26 1.397(3)
C21 C22 1.412(3)
C22 C23 1.399(3)
C23 C24 1.382(3)
C23 H23 0.9500
C24 C25 1.380(3)
C24 H24 0.9500
C25 C26 1.385(3)
C25 H25 0.9500
C26 H26 0.9500
C31 C33 1.534(3)
C31 C34 1.542(3)
C31 H31 1.0000
C32 C36 1.536(3)
C32 C35 1.539(3)
C32 H32 1.0000
C33 H33A 0.9800
C33 H33B 0.9800
C33 H33C 0.9800
C5 Cl51 1.741(12)
C5 Cl52 1.764(11)
C5 H5A 0.9900
C5 H5B 0.9900
C34 H34A 0.9800
C34 H34B 0.9800
C34 H34C 0.9800
C35 H35A 0.9800
C35 H35B 0.9800
C35 H35C 0.9800
C36 H36A 0.9800
C36 H36B 0.9800
C36 H36C 0.9800
C41 C44 1.522(3)
C41 C43 1.532(3)
C41 H41 1.0000
C42 C46 1.528(3)
C42 C45 1.530(3)
C42 H42 1.0000
C43 H43A 0.9800
C43 H43B 0.9800
C43 H43C 0.9800
C44 H44A 0.9800
C44 H44B 0.9800
C44 H44C 0.9800
C45 H45A 0.9800
C45 H45B 0.9800
C45 H45C 0.9800
C46 H46A 0.9800
C46 H46B 0.9800
C46 H46C 0.9800
